data_7032878
loop_
_publ_author_name
'Glatz, Mathias'
'Bichler, Bernhard'
'Mastalir, Matthias'
'St\"oger, Berthold'
'Weil, Matthias'
'Mereiter, Kurt'
'Pittenauer, Ernst'
'Allmaier, G\"unter'
'Veiros, Luis F.'
'Kirchner, Karl'

_publ_section_title
;
 Iron(II) complexes featuring \k3- and \k2-bound PNP pincer ligands--the
 significance of sterics.
;
_journal_issue 1
_journal_name_full 'Dalton transactions (Cambridge, England : 2003)'
_journal_page_first 281
_journal_page_last 294
_journal_paper_doi 10.1039/c4dt02866j
_journal_volume 44
_journal_year 2015
_chemical_formula_moiety 'C34 H66 Fe N6 P4, 2(B F4), 2(C3 H6 O)'
_chemical_formula_sum 'C40 H78 B2 F8 Fe N6 O2 P4'
_chemical_formula_weight 1028.5
_chemical_name_systematic ' ?'
_space_group_IT_number 68
_symmetry_cell_setting orthorhombic
_symmetry_Int_Tables_number 68
_symmetry_space_group_name_Hall 'C 2 2 -1ac'
_symmetry_space_group_name_H-M 'C c c b :1'
_cell_angle_alpha 90
_cell_angle_beta 90
_cell_angle_gamma 90
_cell_formula_units_Z 4
_cell_length_a 15.1780(6)
_cell_length_b 21.4529(9)
_cell_length_c 16.2363(6)
_cell_measurement_temperature 100
_cell_volume 5286.7(4)
_diffrn_ambient_temperature 100
_diffrn_measured_fraction_theta_full 1
_diffrn_measured_fraction_theta_max 1
_diffrn_measurement_device 'four-circle diffractometer'
_diffrn_measurement_device_type 'Bruker Kappa APEX-II CCD'
_diffrn_radiation_monochromator graphite
_diffrn_radiation_probe x-ray
_diffrn_radiation_source 'X-ray tube'
_diffrn_radiation_type 'Mo K\a'
_diffrn_radiation_wavelength 0.71073
_diffrn_reflns_av_R_equivalents 0.038
_diffrn_reflns_av_unetI/netI 0.0254
_diffrn_reflns_limit_h_max 22
_diffrn_reflns_limit_h_min -24
_diffrn_reflns_limit_k_max 34
_diffrn_reflns_limit_k_min -29
_diffrn_reflns_limit_l_max 26
_diffrn_reflns_limit_l_min -26
_diffrn_reflns_number 36808
_diffrn_reflns_theta_full 34.93
_diffrn_reflns_theta_max 34.93
_diffrn_reflns_theta_min 1.9
_exptl_absorpt_coefficient_mu 0.473
_exptl_absorpt_correction_T_max 0.95
_exptl_absorpt_correction_T_min 0.73
_exptl_absorpt_correction_type multi-scan
_exptl_absorpt_process_details SADABS
_exptl_crystal_colour 'translucent red'
_exptl_crystal_density_diffrn 1.2921
_exptl_crystal_description parallelepiped
_exptl_crystal_F_000 2176
_exptl_crystal_recrystallization_method 'Re-crystallisation from solvent: acetone'
_exptl_crystal_size_max 0.68
_exptl_crystal_size_mid 0.60
_exptl_crystal_size_min 0.10
_refine_diff_density_max 0.64
_refine_diff_density_min -0.29
_refine_ls_goodness_of_fit_gt 1.74
_refine_ls_goodness_of_fit_ref 1.63
_refine_ls_hydrogen_treatment mixed
_refine_ls_number_constraints 74
_refine_ls_number_parameters 150
_refine_ls_number_reflns 5789
_refine_ls_number_restraints 1
_refine_ls_R_factor_all 0.0588
_refine_ls_R_factor_gt 0.0400
_refine_ls_shift/su_max 0.0185
_refine_ls_shift/su_mean 0.0018
_refine_ls_structure_factor_coef Fsqd
_refine_ls_weighting_details w=1/(\s^2^(I)+0.0016I^2^)
_refine_ls_weighting_scheme sigma
_refine_ls_wR_factor_gt 0.1036
_refine_ls_wR_factor_ref 0.1117
_reflns_number_gt 4405
_reflns_number_total 5789
_reflns_threshold_expression I>3\s(I)
_cod_data_source_file c4dt02866j2.cif
_cod_data_source_block Fe-bisPNPiPr
_cod_depositor_comments
;
The following automatic conversions were performed:

'_diffrn_radiation_probe' value 'X-ray' changed to 'x-ray' according
to
/usr/data/users/saulius/crontab/automatic-downloads/rss-feeds/RSC/lib/dictionaries/cif_core.dic
dictionary named 'cif_core.dic' version 2.4.2 from 2011-04-26.

Automatic conversion script
Id: cif_fix_values 2827 2014-09-09 07:05:25Z andrius 

 Adding full bibliography for 7032871--7032878.cif.
;
_cod_original_sg_symbol_Hall 'C 2 2 -1bc '
_cod_original_sg_symbol_H-M 'C c c e'
_cod_original_formula_sum 'C40 H78 B2 F8 Fe1 N6 O2 P4'
_cod_database_code 7032878

loop_
_space_group_symop_id
_space_group_symop_operation_xyz
1 x,y,z
2 -x+1/2,-y+1/2,z
3 -x,y,-z
4 x+1/2,-y+1/2,-z
5 -x,-y+1/2,-z+1/2
6 x+1/2,y,-z+1/2
7 x,-y+1/2,z+1/2
8 -x+1/2,y,z+1/2
9 x+1/2,y+1/2,z
10 -x,-y,z
11 -x+1/2,y+1/2,-z
12 x,-y,-z
13 -x+1/2,-y,-z+1/2
14 x,y+1/2,-z+1/2
15 x+1/2,-y,z+1/2
16 -x,y+1/2,z+1/2

loop_
_atom_site_label
_atom_site_type_symbol
_atom_site_fract_x
_atom_site_fract_y
_atom_site_fract_z
_atom_site_adp_type
_atom_site_U_iso_or_equiv
_atom_site_site_symmetry_multiplicity
_atom_site_occupancy
_atom_site_calc_flag
Fe1 Fe 0 0.5 0.5 Uani 0.00846(7) 4 1 d
P1 P -0.032526(19) 0.423493(13) 0.407950(17) Uani 0.01114(7) 16 1 d
N1 N 0.13386(9) 0.5 0.5 Uani 0.0109(3) 8 1 d
N2 N -0.12802(6) 0.39904(4) 0.45352(6) Uani 0.0129(2) 16 1 d
C1 C 0.18038(7) 0.44825(5) 0.52188(7) Uani 0.0116(2) 16 1 d
C2 C 0.27193(8) 0.44641(6) 0.52150(7) Uani 0.0151(3) 16 1 d
C3 C 0.31753(11) 0.5 0.5 Uani 0.0163(4) 8 1 d
C4 C 0.02457(8) 0.35027(6) 0.38712(8) Uani 0.0170(3) 16 1 d
C5 C 0.10399(10) 0.35918(7) 0.33075(10) Uani 0.0274(4) 16 1 d
C6 C 0.14944(12) 0.29783(8) 0.31108(12) Uani 0.0382(5) 16 1 d
C7 C -0.07341(8) 0.44489(6) 0.30497(7) Uani 0.0184(3) 16 1 d
C8 C -0.13294(11) 0.39768(8) 0.26234(9) Uani 0.0312(4) 16 1 d
C9 C -0.16323(11) 0.42233(9) 0.17861(9) Uani 0.0354(5) 16 1 d
F1 F -0.18757(8) 0.27919(5) 0.39497(7) Uani 0.0425(3) 16 1 d
F2 F -0.28921(8) 0.29479(5) 0.49442(7) Uani 0.0448(4) 16 1 d
B1 B -0.25 0.25 0.44500(17) Uani 0.0289(7) 8 1 d
O1 O -0.5 0.41812(10) 0.5 Uani 0.0638(9) 8 1 d
C10 C -0.5 0.36302(12) 0.5 Uani 0.0437(9) 8 1 d
C11 C -0.49373(18) 0.32606(15) 0.4223(2) Uani 0.0820(12) 16 1 d
H1c2 H 0.302865 0.408908 0.535786 Uiso 0.0181 16 1 d
H1c4 H 0.043412 0.331978 0.438128 Uiso 0.0204 16 1 d
H2c4 H -0.015681 0.321251 0.362412 Uiso 0.0204 16 1 d
H1c5 H 0.085458 0.378765 0.280483 Uiso 0.0329 16 1 d
H2c5 H 0.145255 0.387 0.356378 Uiso 0.0329 16 1 d
H1c6 H 0.196444 0.305079 0.272696 Uiso 0.0459 16 1 d
H2c6 H 0.172942 0.280191 0.360778 Uiso 0.0459 16 1 d
H3c6 H 0.107629 0.269461 0.287336 Uiso 0.0459 16 1 d
H1c7 H -0.102869 0.484437 0.307827 Uiso 0.0221 16 1 d
H2c7 H -0.02446 0.454623 0.269805 Uiso 0.0221 16 1 d
H1c8 H -0.183424 0.38954 0.2963 Uiso 0.0374 16 1 d
H2c8 H -0.101475 0.359273 0.254831 Uiso 0.0374 16 1 d
H1c9 H -0.200647 0.392045 0.152698 Uiso 0.0425 16 1 d
H2c9 H -0.195285 0.46048 0.186182 Uiso 0.0425 16 1 d
H3c9 H -0.112782 0.429939 0.144397 Uiso 0.0425 16 1 d
H1c11 H -0.44657 0.296444 0.426904 Uiso 0.0983 16 1 d
H2c11 H -0.548182 0.304387 0.413138 Uiso 0.0983 16 1 d
H3c11 H -0.482389 0.353599 0.376919 Uiso 0.0983 16 1 d
H1n2 H -0.1535(10) 0.3654(4) 0.4355(9) Uiso 0.022(4) 16 1 d
H1c3 H 0.380781 0.5 0.5 Uiso 0.0195 8 1 d

loop_
_atom_site_aniso_label
_atom_site_aniso_type_symbol
_atom_site_aniso_U_11
_atom_site_aniso_U_22
_atom_site_aniso_U_33
_atom_site_aniso_U_12
_atom_site_aniso_U_13
_atom_site_aniso_U_23
Fe1 Fe 0.00824(13) 0.00707(12) 0.01008(13) 0 0 0
P1 P 0.01078(13) 0.01003(12) 0.01261(12) 0.00049(9) -0.00135(10) -0.00164(9)
N1 N 0.0097(5) 0.0105(5) 0.0125(5) 0 0 -0.0010(4)
N2 N 0.0125(4) 0.0087(4) 0.0173(4) -0.0018(3) -0.0010(3) -0.0014(3)
C1 C 0.0115(4) 0.0107(4) 0.0127(4) 0.0009(4) -0.0013(4) -0.0015(4)
C2 C 0.0113(5) 0.0158(5) 0.0181(5) 0.0026(4) -0.0018(4) -0.0019(4)
C3 C 0.0104(6) 0.0186(7) 0.0198(7) 0 0 -0.0042(6)
C4 C 0.0176(5) 0.0128(5) 0.0206(5) 0.0031(4) -0.0022(4) -0.0059(4)
C5 C 0.0227(7) 0.0259(7) 0.0335(7) 0.0066(5) 0.0071(5) -0.0059(6)
C6 C 0.0379(9) 0.0333(8) 0.0435(9) 0.0173(7) 0.0123(7) -0.0050(7)
C7 C 0.0174(5) 0.0223(6) 0.0156(5) -0.0022(4) -0.0029(4) 0.0009(4)
C8 C 0.0357(8) 0.0374(8) 0.0205(6) -0.0153(7) -0.0094(6) 0.0029(6)
C9 C 0.0319(8) 0.0518(10) 0.0225(6) -0.0074(7) -0.0102(6) 0.0036(7)
F1 F 0.0462(6) 0.0287(5) 0.0526(6) -0.0216(4) 0.0132(5) -0.0089(4)
F2 F 0.0525(7) 0.0279(5) 0.0542(7) 0.0020(5) 0.0110(5) -0.0033(5)
B1 B 0.0286(11) 0.0161(9) 0.0420(13) -0.0073(8) 0 0
O1 O 0.0339(10) 0.0298(9) 0.128(2) 0 -0.0203(12) 0
C10 C 0.0183(9) 0.0264(10) 0.086(2) 0 -0.0105(12) 0
C11 C 0.0587(16) 0.088(2) 0.099(2) 0.0352(15) -0.0293(15) -0.0350(19)

loop_
_atom_type_symbol
_atom_type_scat_dispersion_real
_atom_type_scat_dispersion_imag
_atom_type_scat_source
C 0.0033 0.0016 'International Tables Vol C tables 4.2.6.8 and 6.1.1.1'
H 0.0000 0.0000 'International Tables Vol C tables 4.2.6.8 and 6.1.1.1'
B 0.0013 0.0007 'International Tables Vol C tables 4.2.6.8 and 6.1.1.1'
F 0.0171 0.0103 'International Tables Vol C tables 4.2.6.8 and 6.1.1.1'
Fe 0.3463 0.8444 'International Tables Vol C tables 4.2.6.8 and 6.1.1.1'
N 0.0061 0.0033 'International Tables Vol C tables 4.2.6.8 and 6.1.1.1'
O 0.0106 0.0060 'International Tables Vol C tables 4.2.6.8 and 6.1.1.1'
P 0.1023 0.0942 'International Tables Vol C tables 4.2.6.8 and 6.1.1.1'

loop_
_geom_angle_atom_site_label_1
_geom_angle_atom_site_label_2
_geom_angle_atom_site_label_3
_geom_angle_site_symmetry_1
_geom_angle_site_symmetry_3
_geom_angle
P1 Fe1 P1 . 10_565 97.823(10)
P1 Fe1 P1 . 3_556 87.601(10)
P1 Fe1 P1 . 12_566 154.923(10)
P1 Fe1 N1 . . 102.538(7)
P1 Fe1 N1 . 10_565 77.462(7)
P1 Fe1 P1 10_565 3_556 154.923(10)
P1 Fe1 P1 10_565 12_566 87.601(10)
P1 Fe1 N1 10_565 . 77.462(7)
P1 Fe1 N1 10_565 10_565 102.538(7)
P1 Fe1 P1 3_556 12_566 97.823(10)
P1 Fe1 N1 3_556 . 77.462(7)
P1 Fe1 N1 3_556 10_565 102.538(7)
P1 Fe1 N1 12_566 . 102.538(7)
P1 Fe1 N1 12_566 10_565 77.462(7)
N1 Fe1 N1 . 10_565 180.0(5)
Fe1 P1 N2 . . 96.95(3)
Fe1 P1 C4 . . 129.77(4)
Fe1 P1 C7 . . 119.33(4)
N2 P1 C4 . . 102.62(5)
N2 P1 C7 . . 100.59(5)
C4 P1 C7 . . 101.91(6)
Fe1 N1 C1 . . 121.21(7)
Fe1 N1 C1 . 12_566 121.21(7)
C1 N1 C1 . 12_566 117.59(11)
P1 N2 C1 . 3_556 112.25(7)
P1 N2 F1 . . 113.34(5)
P1 N2 H1n2 . . 119.0(10)
C1 N2 F1 3_556 . 126.60(7)
C1 N2 H1n2 3_556 . 118.5(9)
N1 C1 N2 . 3_556 113.59(10)
N1 C1 C2 . . 122.68(11)
N2 C1 C2 3_556 . 123.71(10)
C1 C2 C3 . . 118.46(11)
C1 C2 H1c2 . . 120.77
C3 C2 H1c2 . . 120.77
C2 C3 C2 . 12_566 120.11(14)
C2 C3 H1c3 . . 119.95
C2 C3 H1c3 12_566 . 119.95
P1 C4 C5 . . 112.23(9)
P1 C4 H1c4 . . 109.47
P1 C4 H2c4 . . 109.47
C5 C4 H1c4 . . 109.47
C5 C4 H2c4 . . 109.47
H1c4 C4 H2c4 . . 106.56
C4 C5 C6 . . 112.09(12)
C4 C5 H1c5 . . 109.47
C4 C5 H2c5 . . 109.47
C6 C5 H1c5 . . 109.47
C6 C5 H2c5 . . 109.47
H1c5 C5 H2c5 . . 106.72
C5 C6 H1c6 . . 109.47
C5 C6 H2c6 . . 109.47
C5 C6 H3c6 . . 109.47
H1c6 C6 H2c6 . . 109.47
H1c6 C6 H3c6 . . 109.47
H2c6 C6 H3c6 . . 109.47
P1 C7 C8 . . 116.52(10)
P1 C7 H1c7 . . 109.47
P1 C7 H2c7 . . 109.47
C8 C7 H1c7 . . 109.47
C8 C7 H2c7 . . 109.47
H1c7 C7 H2c7 . . 101.37
C7 C8 C9 . . 110.62(13)
C7 C8 H1c8 . . 109.47
C7 C8 H2c8 . . 109.47
C9 C8 H1c8 . . 109.47
C9 C8 H2c8 . . 109.47
H1c8 C8 H2c8 . . 108.3
C8 C9 H1c9 . . 109.47
C8 C9 H2c9 . . 109.47
C8 C9 H3c9 . . 109.47
H1c9 C9 H2c9 . . 109.47
H1c9 C9 H3c9 . . 109.47
H2c9 C9 H3c9 . . 109.47
N2 F1 B1 . . 114.86(9)
F1 B1 F1 . 2_455 108.9(2)
F1 B1 F2 . . 108.49(6)
F1 B1 F2 . 2_455 110.87(7)
F1 B1 F2 2_455 . 110.87(7)
F1 B1 F2 2_455 2_455 108.49(6)
F2 B1 F2 . 2_455 109.3(2)
O1 C10 C11 . . 122.07(15)
O1 C10 C11 . 3_456 122.07(15)
C11 C10 C11 . 3_456 115.9(2)
C10 C11 H1c11 . . 109.47
C10 C11 H2c11 . . 109.47
C10 C11 H3c11 . . 109.47
H1c11 C11 H2c11 . . 109.47
H1c11 C11 H3c11 . . 109.47
H2c11 C11 H3c11 . . 109.47

loop_
_geom_bond_atom_site_label_1
_geom_bond_atom_site_label_2
_geom_bond_site_symmetry_2
_geom_bond_distance
Fe1 P1 . 2.2740(3)
Fe1 P1 10_565 2.2740(3)
Fe1 P1 3_556 2.2740(3)
Fe1 P1 12_566 2.2740(3)
Fe1 N1 . 2.0317(13)
Fe1 N1 10_565 2.0317(13)
P1 N2 . 1.7098(10)
P1 C4 . 1.8256(12)
P1 C7 . 1.8416(12)
N1 C1 . 1.3628(13)
N1 C1 12_566 1.3628(13)
N2 C1 3_556 1.3805(15)
N2 F1 . 2.8863(14)
N2 H1n2 . 0.870(11)
C1 C2 . 1.3901(16)
C2 C3 . 1.3865(14)
C2 H1c2 . 0.96
C3 H1c3 . 0.96
C4 C5 . 1.5257(19)
C4 H1c4 . 0.96
C4 H2c4 . 0.96
C5 C6 . 1.520(2)
C5 H1c5 . 0.96
C5 H2c5 . 0.96
C6 H1c6 . 0.96
C6 H2c6 . 0.96
C6 H3c6 . 0.96
C7 C8 . 1.524(2)
C7 H1c7 . 0.96
C7 H2c7 . 0.96
C8 C9 . 1.530(2)
C8 H1c8 . 0.96
C8 H2c8 . 0.96
C9 H1c9 . 0.96
C9 H2c9 . 0.96
C9 H3c9 . 0.96
F1 B1 . 1.396(2)
F2 B1 . 1.3861(19)
O1 C10 . 1.182(3)
C10 C11 . 1.493(4)
C10 C11 3_456 1.493(4)
C11 H1c11 . 0.96
C11 H2c11 . 0.96
C11 H3c11 . 0.96

loop_
_geom_hbond_atom_site_label_D
_geom_hbond_atom_site_label_H
_geom_hbond_atom_site_label_A
_geom_hbond_distance_DH
_geom_hbond_distance_HA
_geom_hbond_distance_DA
_geom_hbond_angle_DHA
N2 H1n2 F1 0.870(11) 2.030(10) 2.8863(14) 168.1(13)

loop_
_restr_distance_atom_site_label_1
_restr_distance_atom_site_label_2
_restr_distance_target
_restr_distance_target_weight_param
N2 H1n2 0.87 0.001
